data_7112470
loop_
_publ_author_name
'Cranwell, Philippa B.'
'Hiscock, Jennifer R.'
'Haynes, Cally J. E.'
'Light, Mark E.'
'Wells, Neil J.'
'Gale, Philip A.'

_publ_section_title
;
 Anion recognition and transport properties of sulfamide-, phosphoric
 triamide- and thiophosphoric triamide-based receptors.
;
_journal_issue 9
_journal_name_full 'Chemical communications (Cambridge, England)'
_journal_page_first 874
_journal_page_last 876
_journal_paper_doi 10.1039/c2cc38198b
_journal_volume 49
_journal_year 2013
_chemical_formula_sum 'C42 H53 F18 N4 O4 P'
_chemical_formula_weight 1050.85
_chemical_name_systematic
;
?
;
_space_group_IT_number 4
_symmetry_cell_setting monoclinic
_symmetry_space_group_name_Hall 'P 2yb'
_symmetry_space_group_name_H-M 'P 1 21 1'
_atom_sites_solution_hydrogens geom
_atom_sites_solution_primary direct
_atom_sites_solution_secondary difmap
_audit_creation_method SHELXL-97
_cell_angle_alpha 90.00
_cell_angle_beta 92.512(9)
_cell_angle_gamma 90.00
_cell_formula_units_Z 2
_cell_length_a 9.376(5)
_cell_length_b 24.910(13)
_cell_length_c 10.433(5)
_cell_measurement_reflns_used 5182
_cell_measurement_temperature 100
_cell_measurement_theta_max 27.5
_cell_measurement_theta_min 2.7
_cell_volume 2434(2)
_computing_cell_refinement
;
CrystalClear-SM Expert 2.0 r7 (Rigaku, 2011)
;
_computing_data_collection
;
CrystalClear-SM Expert 2.0 r7 (Rigaku, 2011)
;
_computing_data_reduction
;
CrystalClear-SM Expert 2.0 r7 (Rigaku, 2011)
;
_computing_molecular_graphics
;
Images generated using CrystalMaker: a crystal and molecular
structures program for Mac and Windows. CrystalMaker Software Ltd,
Oxford, England (www.crystalmaker.com)
;
_computing_publication_material 'WINGX (Farrugia, 1998)'
_computing_structure_refinement 'SHELXL-97 (Sheldrick, 2008)'
_computing_structure_solution 'SHELXS-97 (Sheldrick, 1997)'
_diffrn_ambient_temperature 100(2)
_diffrn_detector 'CCD plate'
_diffrn_detector_area_resol_mean 28.5714
_diffrn_detector_type 'Rigaku HG Saturn724+ (2x2 bin mode)'
_diffrn_measured_fraction_theta_full 0.929
_diffrn_measured_fraction_theta_max 0.929
_diffrn_measurement_device 'four-circle \k diffractometer'
_diffrn_measurement_device_type 'Rigaku AFC12 (Right)'
_diffrn_measurement_method 'profile data from \w-scans'
_diffrn_measurement_specimen_support 'MiTeGen MicroMesh'
_diffrn_radiation_collimation 'Confocal mirrors, HF Varimax '
_diffrn_radiation_type MoK\a
_diffrn_radiation_wavelength 0.71075
_diffrn_reflns_av_R_equivalents 0.0365
_diffrn_reflns_av_sigmaI/netI 0.0497
_diffrn_reflns_limit_h_max 10
_diffrn_reflns_limit_h_min -11
_diffrn_reflns_limit_k_max 29
_diffrn_reflns_limit_k_min -29
_diffrn_reflns_limit_l_max 12
_diffrn_reflns_limit_l_min -11
_diffrn_reflns_number 12206
_diffrn_reflns_theta_full 25.02
_diffrn_reflns_theta_max 25.02
_diffrn_reflns_theta_min 2.97
_diffrn_source 'Rotating Anode'
_diffrn_source_current 55.0
_diffrn_source_power 2.475
_diffrn_source_voltage 45.0
_exptl_absorpt_coefficient_mu 0.169
_exptl_absorpt_correction_T_max 0.9983
_exptl_absorpt_correction_T_min 0.9669
_exptl_absorpt_correction_type multi-scan
_exptl_absorpt_process_details
;
Jacobson, R. (1998). REQAB. Private communication to the
Rigaku Corporation, Tokyo, Japan.
;
_exptl_crystal_colour colourless
_exptl_crystal_density_diffrn 1.434
_exptl_crystal_density_method 'not measured'
_exptl_crystal_description needle
_exptl_crystal_F_000 1084
_exptl_crystal_size_max 0.20
_exptl_crystal_size_mid 0.20
_exptl_crystal_size_min 0.01
_refine_diff_density_max 0.615
_refine_diff_density_min -0.615
_refine_diff_density_rms 0.072
_refine_ls_extinction_method none
_refine_ls_goodness_of_fit_ref 1.081
_refine_ls_hydrogen_treatment mixed
_refine_ls_matrix_type full
_refine_ls_number_parameters 631
_refine_ls_number_reflns 4092
_refine_ls_number_restraints 37
_refine_ls_restrained_S_all 1.133
_refine_ls_R_factor_all 0.0838
_refine_ls_R_factor_gt 0.0750
_refine_ls_shift/su_max 0.020
_refine_ls_shift/su_mean 0.001
_refine_ls_structure_factor_coef Fsqd
_refine_ls_weighting_details 'calc w=1/[\s^2^(Fo^2^)+(0.1345P)^2^+1.1420P] where P=(Fo^2^+2Fc^2^)/3'
_refine_ls_weighting_scheme calc
_refine_ls_wR_factor_gt 0.1999
_refine_ls_wR_factor_ref 0.2123
_reflns_number_gt 3549
_reflns_number_total 4092
_reflns_threshold_expression >2\s(I)
_cod_duplicate_entry 7108785
_cod_data_source_file c2cc38198b.txt
_cod_data_source_block shelx2
_cod_depositor_comments
;
The following automatic conversions were performed:

'_symmetry_cell_setting' value 'Monoclinic' changed to 'monoclinic'
according to
/usr/data/users/saulius/automatic-downloads/retrospective/RSC/lib/dictionaries/cif_core.dic
dictionary named 'cif_core.dic' version 2.4.2 from 2011-04-26.

Automatic conversion script
Id: cif_fix_values 2281 2013-09-26 08:29:07Z andrius 
;
_cod_original_sg_symbol_H-M P2(1)
_cod_database_code 7112470

loop_
_symmetry_equiv_pos_as_xyz
'x, y, z'
'-x, y+1/2, -z'

loop_
_atom_site_label
_atom_site_type_symbol
_atom_site_fract_x
_atom_site_fract_y
_atom_site_fract_z
_atom_site_U_iso_or_equiv
_atom_site_adp_type
_atom_site_occupancy
_atom_site_symmetry_multiplicity
_atom_site_calc_flag
_atom_site_refinement_flags
_atom_site_disorder_assembly
_atom_site_disorder_group
O1W O 0.0156(7) 0.2471(2) 0.0426(5) 0.0445(14) Uani 1 1 d D . .
H1W H 0.074(5) 0.222(2) 0.052(5) 0.067 Uiso 1 1 d D . .
H2W H -0.056(7) 0.239(3) -0.005(9) 0.067 Uiso 1 1 d D . .
P1 P 0.3597(2) 0.21828(7) 0.94343(16) 0.0325(4) Uani 1 1 d . . .
O1 O 0.2801(7) 0.1905(2) 1.0421(5) 0.0456(14) Uani 1 1 d . . .
N1 N 0.2485(7) 0.2639(2) 0.8771(6) 0.0357(14) Uani 1 1 d . . .
H1 H 0.1600 0.2597 0.8932 0.043 Uiso 1 1 calc R . .
N2 N 0.4249(8) 0.1777(2) 0.8367(6) 0.0392(15) Uani 1 1 d . . .
H2 H 0.5094 0.1851 0.8130 0.047 Uiso 1 1 calc R . .
N3 N 0.5075(7) 0.2504(2) 0.9875(5) 0.0311(13) Uani 1 1 d . . .
H3 H 0.5873 0.2338 0.9809 0.037 Uiso 1 1 calc R . .
C1 C 0.2782(8) 0.3075(3) 0.7995(6) 0.0302(15) Uani 1 1 d . . .
C2 C 0.4070(9) 0.3103(3) 0.7351(6) 0.0321(16) Uani 1 1 d . . .
H2A H 0.4707 0.2817 0.7392 0.039 Uiso 1 1 calc R . .
C3 C 0.4382(9) 0.3556(3) 0.6661(7) 0.0324(16) Uani 1 1 d . . .
C4 C 0.5773(11) 0.3587(3) 0.6024(9) 0.050(2) Uani 1 1 d . . .
C5 C 0.3439(10) 0.3981(3) 0.6545(7) 0.0396(19) Uani 1 1 d . . .
H5 H 0.3660 0.4286 0.6080 0.048 Uiso 1 1 calc R . .
C6 C 0.2172(10) 0.3938(3) 0.7135(8) 0.0409(19) Uani 1 1 d . . .
C7 C 0.1136(11) 0.4401(3) 0.7060(9) 0.050(2) Uani 1 1 d . . .
C8 C 0.1840(9) 0.3497(3) 0.7880(6) 0.0346(17) Uani 1 1 d . . .
H8 H 0.0986 0.3488 0.8299 0.041 Uiso 1 1 calc R . .
C9 C 0.3593(11) 0.1322(3) 0.7793(8) 0.045(2) Uani 1 1 d . . .
C10 C 0.2223(11) 0.1167(3) 0.7944(9) 0.050(2) Uani 1 1 d . . .
H10 H 0.1647 0.1361 0.8481 0.060 Uiso 1 1 calc R . .
C11 C 0.1658(11) 0.0701(4) 0.7270(9) 0.052(2) Uani 1 1 d . . .
C12 C 0.0187(13) 0.0562(4) 0.7459(13) 0.070(3) Uani 1 1 d . . .
C13 C 0.2556(12) 0.0415(4) 0.6545(8) 0.053(2) Uani 1 1 d . . .
H13 H 0.2212 0.0108 0.6129 0.063 Uiso 1 1 calc R . .
C14 C 0.3934(12) 0.0560(4) 0.6404(9) 0.055(2) Uani 1 1 d . . .
C15 C 0.4831(15) 0.0227(4) 0.5597(9) 0.062(3) Uani 1 1 d . . .
C16 C 0.4428(13) 0.1008(3) 0.6993(8) 0.055(3) Uani 1 1 d . . .
H16 H 0.5362 0.1114 0.6864 0.067 Uiso 1 1 calc R . .
C17 C 0.5117(9) 0.3031(3) 1.0350(6) 0.0342(16) Uani 1 1 d . . .
C18 C 0.6276(9) 0.3357(3) 1.0121(7) 0.0351(16) Uani 1 1 d . A .
H18 H 0.7044 0.3221 0.9689 0.042 Uiso 1 1 calc R . .
C19 C 0.6294(10) 0.3879(3) 1.0531(8) 0.045(2) Uani 1 1 d . . .
C21 C 0.5178(10) 0.4101(3) 1.1164(8) 0.045(2) Uani 1 1 d . A .
H21 H 0.5192 0.4461 1.1404 0.054 Uiso 1 1 calc R . .
C22 C 0.4023(9) 0.3771(3) 1.1436(7) 0.0382(17) Uani 1 1 d . . .
C23 C 0.2797(10) 0.3979(4) 1.2144(8) 0.047(2) Uani 1 1 d . A .
C24 C 0.4002(8) 0.3241(3) 1.1042(6) 0.0332(16) Uani 1 1 d . A .
H24 H 0.3239 0.3022 1.1240 0.040 Uiso 1 1 calc R . .
F1 F 0.6804(7) 0.3285(3) 0.6592(7) 0.078(2) Uani 1 1 d . . .
F2 F 0.5670(8) 0.3455(4) 0.4818(6) 0.103(3) Uani 1 1 d . . .
F3 F 0.6358(8) 0.4080(2) 0.6059(9) 0.086(2) Uani 1 1 d . . .
F4 F 0.1223(12) 0.4683(4) 0.5996(10) 0.136(4) Uani 1 1 d . . .
F5 F 0.1285(8) 0.4732(3) 0.8018(9) 0.099(3) Uani 1 1 d . . .
F6 F -0.0216(7) 0.4251(2) 0.7043(6) 0.0674(17) Uani 1 1 d . . .
F7 F -0.0736(10) 0.0895(4) 0.6849(14) 0.149(5) Uani 1 1 d . . .
F8 F -0.0146(11) 0.0082(4) 0.6970(11) 0.128(4) Uani 1 1 d . . .
F9 F -0.0197(11) 0.0562(6) 0.8642(9) 0.149(5) Uani 1 1 d . . .
F10 F 0.4390(10) 0.0191(3) 0.4371(6) 0.086(2) Uani 1 1 d . . .
F11 F 0.4910(9) -0.0281(2) 0.6006(6) 0.078(2) Uani 1 1 d . . .
F12 F 0.6203(9) 0.0397(3) 0.5547(8) 0.096(3) Uani 1 1 d . . .
C20B C 0.7553(10) 0.4226(3) 1.0260(9) 0.061(3) Uani 0.465(7) 1 d PD A 1
F13B F 0.8611(17) 0.3964(7) 0.9688(15) 0.0763(18) Uani 0.465(7) 1 d PD A 1
F14B F 0.7365(15) 0.4678(5) 0.9707(15) 0.0763(18) Uani 0.465(7) 1 d PD A 1
F15B F 0.8246(15) 0.4373(6) 1.1431(12) 0.0763(18) Uani 0.465(7) 1 d PD A 1
C20A C 0.7553(10) 0.4226(3) 1.0260(9) 0.061(3) Uani 0.535(7) 1 d PD A 2
F13A F 0.7550(14) 0.4710(4) 1.0762(13) 0.0763(18) Uani 0.535(7) 1 d PD A 2
F14A F 0.7304(13) 0.4426(5) 0.8991(11) 0.0763(18) Uani 0.535(7) 1 d PD A 2
F15A F 0.8754(14) 0.3974(6) 1.0165(14) 0.0763(18) Uani 0.535(7) 1 d PD A 2
F16 F 0.2860(7) 0.3825(2) 1.3380(5) 0.0623(15) Uani 1 1 d . . .
F17 F 0.2726(8) 0.4506(2) 1.2154(7) 0.079(2) Uani 1 1 d . . .
F18 F 0.1557(8) 0.3780(4) 1.1673(7) 0.093(2) Uani 1 1 d . . .
O2 O 0.7722(6) 0.2201(2) 0.9035(4) 0.0397(12) Uani 1 1 d . . .
O3 O 0.6636(6) 0.2034(2) 0.7134(5) 0.0401(13) Uani 1 1 d . . .
C25 C 0.7718(9) 0.2146(3) 0.7823(6) 0.0353(16) Uani 1 1 d . . .
C26 C 0.9103(10) 0.2237(4) 0.7186(7) 0.0467(19) Uani 1 1 d . . .
H26A H 0.9112 0.2031 0.6409 0.070 Uiso 1 1 calc R . .
H26B H 0.9882 0.2126 0.7754 0.070 Uiso 1 1 calc R . .
H26C H 0.9201 0.2611 0.6990 0.070 Uiso 1 1 calc R . .
N4 N 0.7030(7) 0.1711(2) 0.2980(5) 0.0335(14) Uani 1 1 d . . .
C27 C 0.8283(9) 0.1383(3) 0.3537(7) 0.0356(17) Uani 1 1 d . . .
H27A H 0.8689 0.1571 0.4281 0.043 Uiso 1 1 calc R . .
H27B H 0.7919 0.1042 0.3833 0.043 Uiso 1 1 calc R . .
C28 C 0.9445(10) 0.1272(4) 0.2650(8) 0.0439(19) Uani 1 1 d . . .
H28A H 0.9826 0.1610 0.2350 0.053 Uiso 1 1 calc R . .
H28B H 0.9059 0.1077 0.1909 0.053 Uiso 1 1 calc R . .
C29 C 1.0641(10) 0.0948(3) 0.3299(8) 0.046(2) Uani 1 1 d . . .
H29A H 1.0244 0.0627 0.3670 0.055 Uiso 1 1 calc R . .
H29B H 1.1083 0.1158 0.3992 0.055 Uiso 1 1 calc R . .
C30 C 1.1790(11) 0.0785(4) 0.2361(11) 0.061(3) Uani 1 1 d . . .
H30A H 1.1349 0.0596 0.1645 0.092 Uiso 1 1 calc R . .
H30B H 1.2481 0.0556 0.2793 0.092 Uiso 1 1 calc R . .
H30C H 1.2257 0.1101 0.2059 0.092 Uiso 1 1 calc R . .
C31 C 0.7526(9) 0.2272(3) 0.2597(7) 0.0356(17) Uani 1 1 d . . .
H31A H 0.8184 0.2232 0.1911 0.043 Uiso 1 1 calc R . .
H31B H 0.6703 0.2468 0.2249 0.043 Uiso 1 1 calc R . .
C32 C 0.8242(9) 0.2609(3) 0.3636(7) 0.0365(16) Uani 1 1 d . . .
H32A H 0.9146 0.2447 0.3909 0.044 Uiso 1 1 calc R . .
H32B H 0.7644 0.2624 0.4371 0.044 Uiso 1 1 calc R . .
C33 C 0.8496(10) 0.3173(3) 0.3147(8) 0.045(2) Uani 1 1 d . . .
H33A H 0.9026 0.3153 0.2371 0.055 Uiso 1 1 calc R . .
H33B H 0.7583 0.3341 0.2930 0.055 Uiso 1 1 calc R . .
C34 C 0.9306(11) 0.3515(4) 0.4115(8) 0.049(2) Uani 1 1 d . . .
H34A H 0.8782 0.3538 0.4883 0.074 Uiso 1 1 calc R . .
H34B H 0.9431 0.3868 0.3770 0.074 Uiso 1 1 calc R . .
H34C H 1.0224 0.3357 0.4311 0.074 Uiso 1 1 calc R . .
C35 C 0.5944(9) 0.1740(3) 0.4004(6) 0.0355(17) Uani 1 1 d . . .
H35A H 0.6415 0.1873 0.4787 0.043 Uiso 1 1 calc R . .
H35B H 0.5612 0.1379 0.4172 0.043 Uiso 1 1 calc R . .
C36 C 0.4650(9) 0.2094(3) 0.3683(7) 0.0380(17) Uani 1 1 d . . .
H36A H 0.4195 0.1981 0.2875 0.046 Uiso 1 1 calc R . .
H36B H 0.4950 0.2464 0.3597 0.046 Uiso 1 1 calc R . .
C37 C 0.3588(9) 0.2048(3) 0.4755(7) 0.0397(18) Uani 1 1 d . . .
H37A H 0.3257 0.1680 0.4808 0.048 Uiso 1 1 calc R . .
H37B H 0.4067 0.2139 0.5569 0.048 Uiso 1 1 calc R . .
C38 C 0.2314(10) 0.2419(4) 0.4516(8) 0.049(2) Uani 1 1 d . . .
H38A H 0.2641 0.2783 0.4454 0.073 Uiso 1 1 calc R . .
H38B H 0.1683 0.2389 0.5213 0.073 Uiso 1 1 calc R . .
H38C H 0.1813 0.2319 0.3729 0.073 Uiso 1 1 calc R . .
C39 C 0.6395(9) 0.1446(3) 0.1773(6) 0.0345(16) Uani 1 1 d . . .
H39A H 0.7088 0.1469 0.1112 0.041 Uiso 1 1 calc R . .
H39B H 0.5563 0.1651 0.1479 0.041 Uiso 1 1 calc R . .
C40 C 0.5951(9) 0.0859(3) 0.1910(7) 0.0382(17) Uani 1 1 d . . .
H40A H 0.5217 0.0832 0.2534 0.046 Uiso 1 1 calc R . .
H40B H 0.6766 0.0649 0.2220 0.046 Uiso 1 1 calc R . .
C41 C 0.5385(11) 0.0634(3) 0.0629(8) 0.050(2) Uani 1 1 d . . .
H41A H 0.4975 0.0283 0.0773 0.060 Uiso 1 1 calc R . .
H41B H 0.4627 0.0866 0.0290 0.060 Uiso 1 1 calc R . .
C42 C 0.6498(13) 0.0583(4) -0.0355(8) 0.062(3) Uani 1 1 d . . .
H42A H 0.6840 0.0933 -0.0572 0.092 Uiso 1 1 calc R . .
H42B H 0.6088 0.0413 -0.1111 0.092 Uiso 1 1 calc R . .
H42C H 0.7278 0.0370 -0.0013 0.092 Uiso 1 1 calc R . .

loop_
_atom_site_aniso_label
_atom_site_aniso_U_11
_atom_site_aniso_U_22
_atom_site_aniso_U_33
_atom_site_aniso_U_23
_atom_site_aniso_U_13
_atom_site_aniso_U_12
O1W 0.036(4) 0.063(4) 0.035(3) -0.006(3) 0.006(2) -0.008(3)
P1 0.0321(11) 0.0334(9) 0.0319(9) 0.0058(8) 0.0020(7) -0.0021(8)
O1 0.037(4) 0.054(3) 0.046(3) 0.026(3) 0.003(2) -0.008(3)
N1 0.029(4) 0.038(3) 0.040(3) 0.006(3) 0.007(3) -0.003(3)
N2 0.044(5) 0.032(3) 0.042(3) -0.004(3) -0.004(3) -0.003(3)
N3 0.028(4) 0.034(3) 0.031(3) -0.001(2) 0.003(2) 0.001(2)
C1 0.036(5) 0.029(3) 0.027(3) 0.002(3) 0.005(3) -0.004(3)
C2 0.036(5) 0.028(3) 0.032(3) 0.004(3) 0.000(3) 0.004(3)
C3 0.031(5) 0.032(4) 0.035(4) 0.005(3) 0.007(3) 0.003(3)
C4 0.052(7) 0.036(4) 0.063(5) 0.018(4) 0.022(4) 0.015(4)
C5 0.046(6) 0.033(4) 0.041(4) 0.012(3) 0.015(4) 0.011(3)
C6 0.045(6) 0.030(4) 0.047(4) -0.003(3) 0.000(4) 0.003(3)
C7 0.040(6) 0.042(4) 0.068(6) 0.003(4) 0.021(4) 0.014(4)
C8 0.042(5) 0.034(4) 0.028(3) 0.004(3) 0.006(3) 0.004(3)
C9 0.063(7) 0.026(3) 0.045(4) 0.011(3) -0.018(4) -0.006(3)
C10 0.043(6) 0.044(5) 0.061(5) 0.009(4) -0.007(4) 0.003(4)
C11 0.045(6) 0.056(5) 0.056(5) 0.015(4) 0.003(4) -0.006(4)
C12 0.056(8) 0.060(6) 0.092(8) -0.001(6) -0.006(6) -0.014(5)
C13 0.061(7) 0.054(5) 0.043(5) 0.009(4) -0.003(4) 0.005(4)
C14 0.070(8) 0.043(5) 0.051(5) 0.007(4) -0.001(5) -0.005(4)
C15 0.092(9) 0.047(5) 0.046(5) 0.000(4) 0.002(5) 0.010(5)
C16 0.098(9) 0.032(4) 0.036(4) 0.002(3) -0.003(4) -0.002(4)
C17 0.028(4) 0.047(4) 0.027(3) 0.001(3) -0.004(3) 0.003(3)
C18 0.029(5) 0.046(4) 0.031(3) -0.005(3) 0.005(3) -0.005(3)
C19 0.035(5) 0.048(5) 0.052(5) -0.001(4) 0.011(4) -0.005(4)
C21 0.046(6) 0.037(4) 0.053(5) -0.012(4) 0.015(4) -0.003(3)
C22 0.038(5) 0.044(4) 0.033(3) 0.003(3) 0.004(3) -0.001(3)
C23 0.035(6) 0.063(5) 0.042(4) -0.009(4) 0.005(4) 0.005(4)
C24 0.029(4) 0.040(4) 0.030(3) 0.002(3) -0.001(3) -0.002(3)
F1 0.039(4) 0.091(4) 0.105(5) 0.053(4) 0.033(3) 0.024(3)
F2 0.060(6) 0.195(9) 0.057(3) -0.017(5) 0.030(3) -0.002(5)
F3 0.048(4) 0.060(4) 0.154(7) 0.027(4) 0.036(4) 0.002(3)
F4 0.149(9) 0.110(6) 0.158(7) 0.093(6) 0.098(7) 0.095(6)
F5 0.077(6) 0.055(3) 0.163(7) -0.057(4) -0.028(5) 0.029(3)
F6 0.052(4) 0.052(3) 0.098(4) -0.005(3) -0.005(3) 0.021(3)
F7 0.054(6) 0.102(6) 0.289(15) 0.065(8) -0.026(7) -0.001(4)
F8 0.096(8) 0.097(6) 0.192(9) -0.041(6) 0.034(7) -0.046(5)
F9 0.088(8) 0.251(14) 0.110(6) -0.053(8) 0.032(5) -0.078(8)
F10 0.119(7) 0.084(5) 0.054(3) 0.009(3) 0.005(4) 0.020(4)
F11 0.117(6) 0.053(3) 0.065(3) 0.016(3) 0.009(4) 0.001(3)
F12 0.079(6) 0.075(4) 0.138(6) -0.044(4) 0.041(5) -0.014(4)
C20B 0.052(7) 0.044(5) 0.088(7) -0.034(5) 0.031(5) -0.019(4)
F13B 0.063(4) 0.074(3) 0.094(5) -0.018(3) 0.022(4) -0.032(2)
F14B 0.063(4) 0.074(3) 0.094(5) -0.018(3) 0.022(4) -0.032(2)
F15B 0.063(4) 0.074(3) 0.094(5) -0.018(3) 0.022(4) -0.032(2)
C20A 0.052(7) 0.044(5) 0.088(7) -0.034(5) 0.031(5) -0.019(4)
F13A 0.063(4) 0.074(3) 0.094(5) -0.018(3) 0.022(4) -0.032(2)
F14A 0.063(4) 0.074(3) 0.094(5) -0.018(3) 0.022(4) -0.032(2)
F15A 0.063(4) 0.074(3) 0.094(5) -0.018(3) 0.022(4) -0.032(2)
F16 0.069(4) 0.065(3) 0.055(3) 0.002(3) 0.030(3) 0.007(3)
F17 0.084(5) 0.054(3) 0.103(5) 0.013(3) 0.056(4) 0.024(3)
F18 0.054(5) 0.138(6) 0.087(4) -0.050(5) 0.012(4) 0.007(4)
O2 0.040(3) 0.049(3) 0.030(2) 0.003(2) 0.003(2) 0.003(3)
O3 0.038(4) 0.050(3) 0.032(2) -0.005(2) -0.004(2) 0.002(2)
C25 0.039(5) 0.034(4) 0.034(3) -0.005(3) 0.000(3) 0.005(3)
C26 0.042(5) 0.062(5) 0.037(4) 0.003(4) 0.005(3) 0.007(4)
N4 0.037(4) 0.036(3) 0.028(3) 0.006(2) 0.002(3) -0.002(3)
C27 0.029(5) 0.043(4) 0.034(4) 0.005(3) -0.001(3) 0.000(3)
C28 0.036(5) 0.052(5) 0.044(4) 0.010(4) 0.006(3) -0.002(3)
C29 0.044(6) 0.040(4) 0.052(5) 0.008(4) -0.001(4) -0.007(3)
C30 0.035(6) 0.064(6) 0.086(7) 0.023(5) 0.015(5) 0.016(4)
C31 0.042(5) 0.032(4) 0.033(3) 0.004(3) 0.003(3) 0.006(3)
C32 0.027(4) 0.042(4) 0.040(4) -0.002(3) 0.002(3) 0.000(3)
C33 0.047(6) 0.051(5) 0.040(4) -0.009(4) 0.016(4) -0.004(4)
C34 0.041(6) 0.052(5) 0.056(5) -0.009(4) 0.013(4) -0.012(4)
C35 0.037(5) 0.043(4) 0.028(3) 0.001(3) 0.007(3) 0.004(3)
C36 0.032(5) 0.050(5) 0.032(3) 0.004(3) 0.004(3) 0.002(3)
C37 0.029(5) 0.056(5) 0.034(3) -0.003(3) 0.006(3) -0.001(3)
C38 0.034(6) 0.070(6) 0.042(4) 0.005(4) 0.006(4) 0.008(4)
C39 0.038(5) 0.039(4) 0.027(3) -0.005(3) 0.000(3) 0.005(3)
C40 0.038(5) 0.042(4) 0.035(4) -0.005(3) 0.004(3) -0.006(3)
C41 0.063(7) 0.043(5) 0.044(4) 0.002(4) -0.008(4) -0.006(4)
C42 0.092(9) 0.045(5) 0.048(5) -0.005(4) 0.008(5) 0.013(5)

loop_
_atom_type_symbol
_atom_type_description
_atom_type_scat_dispersion_real
_atom_type_scat_dispersion_imag
_atom_type_scat_source
C C 0.0033 0.0000 'International Tables Vol C Tables 4.2.6.8 and 6.1.1.4'
H H 0.0000 0.0000 'International Tables Vol C Tables 4.2.6.8 and 6.1.1.4'
N N 0.0061 0.0000 'International Tables Vol C Tables 4.2.6.8 and 6.1.1.4'
O O 0.0106 0.0000 'International Tables Vol C Tables 4.2.6.8 and 6.1.1.4'
F F 0.0171 0.0000 'International Tables Vol C Tables 4.2.6.8 and 6.1.1.4'
P P 0.1023 0.0000 'International Tables Vol C Tables 4.2.6.8 and 6.1.1.4'

loop_
_geom_angle_atom_site_label_1
_geom_angle_atom_site_label_2
_geom_angle_atom_site_label_3
_geom_angle
O1 P1 N2 113.6(4)
O1 P1 N3 118.7(3)
N2 P1 N3 98.9(3)
O1 P1 N1 106.5(4)
N2 P1 N1 112.4(3)
N3 P1 N1 106.7(3)
C1 N1 P1 129.4(6)
C9 N2 P1 127.9(7)
C17 N3 P1 124.3(5)
C8 C1 N1 120.3(7)
C8 C1 C2 118.7(6)
N1 C1 C2 120.9(7)
C3 C2 C1 119.7(7)
C2 C3 C5 121.6(8)
C2 C3 C4 119.1(7)
C5 C3 C4 119.3(7)
F2 C4 F3 105.8(8)
F2 C4 F1 107.8(8)
F3 C4 F1 102.5(9)
F2 C4 C3 112.9(9)
F3 C4 C3 113.5(7)
F1 C4 C3 113.5(7)
C3 C5 C6 117.8(7)
C5 C6 C8 122.3(8)
C5 C6 C7 119.2(7)
C8 C6 C7 118.3(8)
F5 C7 F4 107.5(9)
F5 C7 F6 105.1(8)
F4 C7 F6 103.5(9)
F5 C7 C6 113.5(8)
F4 C7 C6 112.8(7)
F6 C7 C6 113.6(7)
C1 C8 C6 119.7(8)
C10 C9 N2 125.3(9)
C10 C9 C16 117.6(8)
N2 C9 C16 117.1(9)
C9 C10 C11 120.1(9)
C13 C11 C10 118.0(10)
C13 C11 C12 124.7(10)
C10 C11 C12 117.3(10)
F9 C12 F8 107.1(11)
F9 C12 F7 104.5(13)
F8 C12 F7 103.8(10)
F9 C12 C11 115.8(10)
F8 C12 C11 111.9(11)
F7 C12 C11 112.8(10)
C14 C13 C11 122.5(9)
C16 C14 C13 118.8(10)
C16 C14 C15 122.3(11)
C13 C14 C15 118.9(9)
F11 C15 F10 104.7(8)
F11 C15 F12 105.5(9)
F10 C15 F12 103.8(9)
F11 C15 C14 112.1(9)
F10 C15 C14 115.3(10)
F12 C15 C14 114.4(9)
C14 C16 C9 122.9(11)
C18 C17 N3 119.9(7)
C18 C17 C24 118.6(7)
N3 C17 C24 121.5(7)
C19 C18 C17 120.2(7)
C18 C19 C21 122.1(8)
C18 C19 C20B 119.2(8)
C21 C19 C20B 118.6(7)
C19 C21 C22 118.2(7)
C24 C22 C21 120.1(7)
C24 C22 C23 118.6(8)
C21 C22 C23 121.3(7)
F17 C23 F18 109.3(8)
F17 C23 F16 106.1(7)
F18 C23 F16 104.3(8)
F17 C23 C22 113.1(8)
F18 C23 C22 111.5(7)
F16 C23 C22 112.0(7)
C22 C24 C17 120.6(7)
F14B C20B F13B 108.5(11)
F14B C20B F15B 102.3(10)
F13B C20B F15B 101.0(11)
F14B C20B C19 120.1(10)
F13B C20B C19 113.8(10)
F15B C20B C19 108.9(9)
O3 C25 O2 124.2(7)
O3 C25 C26 118.4(6)
O2 C25 C26 117.3(7)
C35 N4 C39 110.8(6)
C35 N4 C27 106.7(5)
C39 N4 C27 110.5(6)
C35 N4 C31 111.3(6)
C39 N4 C31 107.0(5)
C27 N4 C31 110.6(6)
C28 C27 N4 115.8(6)
C27 C28 C29 111.6(7)
C28 C29 C30 112.3(7)
C32 C31 N4 116.9(6)
C31 C32 C33 110.3(6)
C34 C33 C32 112.4(7)
N4 C35 C36 115.3(6)
C35 C36 C37 109.5(6)
C38 C37 C36 111.4(7)
N4 C39 C40 115.9(6)
C39 C40 C41 110.9(6)
C42 C41 C40 113.9(8)

loop_
_geom_bond_atom_site_label_1
_geom_bond_atom_site_label_2
_geom_bond_distance
P1 O1 1.470(6)
P1 N2 1.641(7)
P1 N3 1.649(7)
P1 N1 1.671(6)
N1 C1 1.391(9)
N2 C9 1.410(10)
N3 C17 1.402(10)
C1 C8 1.375(11)
C1 C2 1.410(11)
C2 C3 1.376(10)
C3 C5 1.382(11)
C3 C4 1.492(12)
C4 F2 1.300(11)
C4 F3 1.344(11)
C4 F1 1.343(10)
C5 C6 1.366(12)
C6 C8 1.389(11)
C6 C7 1.506(11)
C7 F5 1.299(11)
C7 F4 1.319(11)
C7 F6 1.321(12)
C9 C10 1.357(14)
C9 C16 1.408(14)
C10 C11 1.446(13)
C11 C13 1.358(14)
C11 C12 1.444(16)
C12 F9 1.301(15)
C12 F8 1.332(13)
C12 F7 1.339(14)
C13 C14 1.356(15)
C14 C16 1.345(13)
C14 C15 1.471(15)
C15 F11 1.338(11)
C15 F10 1.330(11)
C15 F12 1.358(15)
C17 C18 1.386(11)
C17 C24 1.398(11)
C18 C19 1.368(12)
C19 C21 1.378(13)
C19 C20B 1.500(12)
C21 C22 1.398(12)
C22 C24 1.383(11)
C22 C23 1.487(12)
C23 F17 1.314(11)
C23 F18 1.338(12)
C23 F16 1.344(10)
C20B F14B 1.272(12)
C20B F13B 1.349(13)
C20B F15B 1.407(12)
O2 C25 1.272(8)
O3 C25 1.248(9)
C25 C26 1.501(12)
N4 C35 1.509(10)
N4 C39 1.519(9)
N4 C27 1.526(10)
N4 C31 1.530(9)
C27 C28 1.486(12)
C28 C29 1.518(12)
C29 C30 1.542(13)
C31 C32 1.506(11)
C32 C33 1.516(11)
C33 C34 1.502(12)
C35 C36 1.525(11)
C36 C37 1.533(10)
C37 C38 1.523(12)
C39 C40 1.529(11)
C40 C41 1.523(11)
C41 C42 1.501(14)
